data_7157262
loop_
_publ_author_name
'Yang, Shichao'
'Li, Hongji'
'Li, Pinhua'
'Yang, Jingya'
'Wang, Lei'

_publ_section_title
;
 Room temperature iron(ii)-catalyzed radical cyclization of unsaturated
 oximes with hypervalent iodine reagents.
;
_journal_issue 4
_journal_name_full 'Organic &amp; biomolecular chemistry'
_journal_page_first 715
_journal_page_last 724
_journal_paper_doi 10.1039/c9ob02424g
_journal_volume 18
_journal_year 2020
_chemical_formula_moiety 'C17 H17 N O4 S'
_chemical_formula_sum 'C17 H17 N O4 S'
_chemical_formula_weight 331.38
_space_group_crystal_system triclinic
_space_group_IT_number 2
_space_group_name_Hall '-P 1'
_space_group_name_H-M_alt 'P -1'
_atom_sites_solution_hydrogens geom
_audit_creation_method SHELXL-2014/7
_cell_angle_alpha 92.62(3)
_cell_angle_beta 95.69(3)
_cell_angle_gamma 94.25(3)
_cell_formula_units_Z 2
_cell_length_a 5.7496(11)
_cell_length_b 11.342(2)
_cell_length_c 12.287(3)
_cell_measurement_reflns_used 4101
_cell_measurement_temperature 295(2)
_cell_measurement_theta_max 27.625
_cell_measurement_theta_min 2.390
_cell_volume 794.0(3)
_computing_cell_refinement 'Bruker SMART'
_computing_data_collection 'Bruker SMART'
_computing_data_reduction 'Bruker SAINT'
_computing_structure_refinement 'SHELXL-2014/7 (Sheldrick, 2014)'
_computing_structure_solution 'SHELXL-2014/7 (Sheldrick, 2014)'
_diffrn_ambient_temperature 295(2)
_diffrn_measured_fraction_theta_full 0.994
_diffrn_measured_fraction_theta_max 0.994
_diffrn_measurement_device_type 'CCD area detector'
_diffrn_measurement_method 'phi and omega scans'
_diffrn_radiation_type MoK\a
_diffrn_radiation_wavelength 0.71073
_diffrn_reflns_av_R_equivalents 0.0155
_diffrn_reflns_av_unetI/netI 0.0366
_diffrn_reflns_Laue_measured_fraction_full 0.994
_diffrn_reflns_Laue_measured_fraction_max 0.994
_diffrn_reflns_limit_h_max 6
_diffrn_reflns_limit_h_min -6
_diffrn_reflns_limit_k_max 13
_diffrn_reflns_limit_k_min -11
_diffrn_reflns_limit_l_max 14
_diffrn_reflns_limit_l_min -14
_diffrn_reflns_number 4101
_diffrn_reflns_point_group_measured_fraction_full 0.994
_diffrn_reflns_point_group_measured_fraction_max 0.994
_diffrn_reflns_theta_full 25.050
_diffrn_reflns_theta_max 25.050
_diffrn_reflns_theta_min 2.390
_diffrn_source 'fine-focus sealed tube'
_exptl_absorpt_coefficient_mu 0.224
_exptl_absorpt_correction_T_max 0.994
_exptl_absorpt_correction_T_min 0.955
_exptl_absorpt_correction_type multi-scan
_exptl_absorpt_process_details 'Sadabs, (Sheldrick 2001)'
_exptl_crystal_colour colorless
_exptl_crystal_density_diffrn 1.386
_exptl_crystal_description block
_exptl_crystal_F_000 348
_exptl_crystal_size_max 0.130
_exptl_crystal_size_mid 0.090
_exptl_crystal_size_min 0.050
_refine_diff_density_max 0.544
_refine_diff_density_min -0.296
_refine_diff_density_rms 0.045
_refine_ls_extinction_method none
_refine_ls_goodness_of_fit_ref 1.034
_refine_ls_hydrogen_treatment constr
_refine_ls_matrix_type full
_refine_ls_number_parameters 209
_refine_ls_number_reflns 2808
_refine_ls_number_restraints 0
_refine_ls_restrained_S_all 1.034
_refine_ls_R_factor_all 0.0647
_refine_ls_R_factor_gt 0.0466
_refine_ls_shift/su_max 0.000
_refine_ls_shift/su_mean 0.000
_refine_ls_structure_factor_coef Fsqd
_refine_ls_weighting_details 'w=1/[\s^2^(Fo^2^)+(0.0544P)^2^+0.3509P] where P=(Fo^2^+2Fc^2^)/3'
_refine_ls_weighting_scheme calc
_refine_ls_wR_factor_gt 0.1114
_refine_ls_wR_factor_ref 0.1222
_reflns_Friedel_coverage 0.000
_reflns_number_gt 2154
_reflns_number_total 2808
_reflns_threshold_expression 'I > 2\s(I)'
_cod_data_source_file c9ob02424g2.cif
_cod_data_source_block t
_cod_depositor_comments 'Adding full bibliography for 7157262.cif.'
_cod_database_code 7157262
_shelx_shelxl_version_number 2014/7
_shelx_space_group_comment
;
The symmetry employed for this shelxl refinement is uniquely defined
by the following loop, which should always be used as a source of
symmetry information in preference to the above space-group names.
They are only intended as comments.
;
_shelx_estimated_absorpt_t_min 0.972
_shelx_estimated_absorpt_t_max 0.989

loop_
_space_group_symop_operation_xyz
'x, y, z'
'-x, -y, -z'

loop_
_atom_site_label
_atom_site_type_symbol
_atom_site_fract_x
_atom_site_fract_y
_atom_site_fract_z
_atom_site_U_iso_or_equiv
_atom_site_adp_type
_atom_site_occupancy
_atom_site_site_symmetry_order
_atom_site_calc_flag
_atom_site_refinement_flags_posn
_atom_site_refinement_flags_adp
S1 S 0.26266(11) 0.25867(5) 0.50848(5) 0.0395(2) Uani 1 1 d . .
N1 N -0.2349(4) 0.5022(2) 0.1736(2) 0.0703(8) Uani 1 1 d . .
O1 O 0.4485(3) 0.33654(16) 0.56265(16) 0.0557(5) Uani 1 1 d . .
O2 O 0.0982(3) 0.19912(16) 0.57063(15) 0.0531(5) Uani 1 1 d . .
O3 O 0.1060(3) 0.33136(14) 0.42800(15) 0.0426(4) Uani 1 1 d . .
O4 O -0.1608(4) 0.4364(2) 0.2638(2) 0.0786(8) Uani 1 1 d . .
C1 C 0.3808(4) 0.1563(2) 0.42225(19) 0.0337(5) Uani 1 1 d . .
C2 C 0.2689(4) 0.0443(2) 0.3993(2) 0.0390(6) Uani 1 1 d . .
H2 H 0.1317 0.0223 0.4299 0.047 Uiso 1 1 calc R U
C3 C 0.3634(5) -0.0341(2) 0.3306(2) 0.0434(6) Uani 1 1 d . .
H3 H 0.2898 -0.1098 0.3161 0.052 Uiso 1 1 calc R U
C4 C 0.5656(5) -0.0029(2) 0.2824(2) 0.0426(6) Uani 1 1 d . .
C5 C 0.6736(4) 0.1097(2) 0.3063(2) 0.0456(7) Uani 1 1 d . .
H5 H 0.8091 0.1321 0.2745 0.055 Uiso 1 1 calc R U
C6 C 0.5849(4) 0.1893(2) 0.3764(2) 0.0419(6) Uani 1 1 d . .
H6 H 0.6611 0.2642 0.3926 0.050 Uiso 1 1 calc R U
C7 C 0.6649(6) -0.0882(3) 0.2053(3) 0.0648(9) Uani 1 1 d . .
H7A H 0.5953 -0.0801 0.1319 0.097 Uiso 1 1 calc R U
H7B H 0.6310 -0.1677 0.2262 0.097 Uiso 1 1 calc R U
H7C H 0.8316 -0.0713 0.2085 0.097 Uiso 1 1 calc R U
C8 C -0.3166(5) 0.6608(2) 0.0023(2) 0.0498(7) Uani 1 1 d . .
H8 H -0.4381 0.6044 0.0114 0.060 Uiso 1 1 calc R U
C9 C -0.3467(6) 0.7411(3) -0.0779(2) 0.0576(8) Uani 1 1 d . .
H9 H -0.4879 0.7386 -0.1223 0.069 Uiso 1 1 calc R U
C10 C -0.1690(6) 0.8245(3) -0.0924(2) 0.0618(8) Uani 1 1 d . .
H10 H -0.1899 0.8786 -0.1465 0.074 Uiso 1 1 calc R U
C11 C 0.0401(6) 0.8284(3) -0.0270(3) 0.0650(9) Uani 1 1 d . .
H11 H 0.1606 0.8850 -0.0367 0.078 Uiso 1 1 calc R U
C12 C 0.0711(5) 0.7475(3) 0.0536(2) 0.0531(7) Uani 1 1 d . .
H12 H 0.2132 0.7502 0.0973 0.064 Uiso 1 1 calc R U
C13 C -0.1065(4) 0.6630(2) 0.0698(2) 0.0392(6) Uani 1 1 d . .
C14 C -0.0750(4) 0.5812(2) 0.1580(2) 0.0412(6) Uani 1 1 d . .
C15 C 0.1383(5) 0.5821(3) 0.2388(2) 0.0566(8) Uani 1 1 d . .
H15A H 0.1807 0.6603 0.2737 0.068 Uiso 1 1 calc R U
H15B H 0.2710 0.5546 0.2048 0.068 Uiso 1 1 calc R U
C16 C 0.0513(5) 0.4957(3) 0.3188(3) 0.0586(8) Uani 1 1 d . .
H16 H 0.0108 0.5411 0.3831 0.070 Uiso 1 1 calc R U
C17 C 0.2164(5) 0.4123(2) 0.3557(3) 0.0530(7) Uani 1 1 d . .
H17A H 0.3553 0.4544 0.3947 0.064 Uiso 1 1 calc R U
H17B H 0.2636 0.3680 0.2933 0.064 Uiso 1 1 calc R U

loop_
_atom_site_aniso_label
_atom_site_aniso_U_11
_atom_site_aniso_U_22
_atom_site_aniso_U_33
_atom_site_aniso_U_23
_atom_site_aniso_U_13
_atom_site_aniso_U_12
S1 0.0430(4) 0.0366(4) 0.0385(4) 0.0049(3) 0.0001(3) 0.0045(3)
N1 0.0500(15) 0.0698(17) 0.086(2) 0.0401(15) -0.0214(14) -0.0126(13)
O1 0.0578(12) 0.0491(11) 0.0541(12) -0.0077(9) -0.0151(10) -0.0012(9)
O2 0.0634(13) 0.0512(11) 0.0496(12) 0.0141(9) 0.0222(10) 0.0079(10)
O3 0.0369(9) 0.0380(10) 0.0530(11) 0.0134(8) 0.0003(8) 0.0030(8)
O4 0.0502(12) 0.0780(15) 0.1022(18) 0.0556(14) -0.0231(12) -0.0210(11)
C1 0.0314(12) 0.0328(12) 0.0365(14) 0.0095(10) -0.0011(10) 0.0025(10)
C2 0.0359(13) 0.0380(14) 0.0435(15) 0.0110(11) 0.0049(11) -0.0023(11)
C3 0.0469(15) 0.0358(14) 0.0463(16) 0.0027(12) 0.0014(13) -0.0004(12)
C4 0.0426(15) 0.0500(16) 0.0348(14) 0.0048(12) -0.0038(11) 0.0111(12)
C5 0.0321(13) 0.0602(18) 0.0460(16) 0.0123(13) 0.0068(12) 0.0041(12)
C6 0.0318(13) 0.0392(14) 0.0529(16) 0.0098(12) -0.0022(12) -0.0044(11)
C7 0.070(2) 0.074(2) 0.0528(19) -0.0044(16) 0.0100(16) 0.0184(17)
C8 0.0467(16) 0.0533(17) 0.0477(17) 0.0045(13) -0.0046(13) 0.0040(13)
C9 0.0590(19) 0.072(2) 0.0416(17) 0.0077(15) -0.0042(14) 0.0158(16)
C10 0.072(2) 0.073(2) 0.0449(18) 0.0231(15) 0.0081(16) 0.0195(18)
C11 0.062(2) 0.070(2) 0.067(2) 0.0304(17) 0.0126(17) 0.0010(16)
C12 0.0454(16) 0.0619(18) 0.0519(18) 0.0141(14) 0.0008(13) 0.0025(14)
C13 0.0409(14) 0.0416(14) 0.0351(14) 0.0024(11) 0.0011(11) 0.0072(11)
C14 0.0366(14) 0.0387(14) 0.0471(16) 0.0061(12) -0.0022(12) 0.0008(11)
C15 0.0494(16) 0.0546(17) 0.0620(19) 0.0248(15) -0.0147(14) -0.0080(14)
C16 0.0535(18) 0.0522(17) 0.069(2) 0.0206(15) -0.0038(15) 0.0033(14)
C17 0.0463(16) 0.0474(16) 0.0646(19) 0.0194(14) 0.0010(14) -0.0045(13)

loop_
_atom_type_symbol
_atom_type_description
_atom_type_scat_dispersion_real
_atom_type_scat_dispersion_imag
_atom_type_scat_source
C C 0.0033 0.0016 'International Tables Vol C Tables 4.2.6.8 and 6.1.1.4'
H H 0.0000 0.0000 'International Tables Vol C Tables 4.2.6.8 and 6.1.1.4'
N N 0.0061 0.0033 'International Tables Vol C Tables 4.2.6.8 and 6.1.1.4'
O O 0.0106 0.0060 'International Tables Vol C Tables 4.2.6.8 and 6.1.1.4'
S S 0.1246 0.1234 'International Tables Vol C Tables 4.2.6.8 and 6.1.1.4'

loop_
_geom_angle_atom_site_label_1
_geom_angle_atom_site_label_2
_geom_angle_atom_site_label_3
_geom_angle
O2 S1 O1 119.91(13)
O2 S1 O3 103.72(11)
O1 S1 O3 108.73(11)
O2 S1 C1 110.07(11)
O1 S1 C1 108.94(12)
O3 S1 C1 104.27(11)
C14 N1 O4 110.0(2)
C17 O3 S1 119.83(16)
N1 O4 C16 108.3(2)
C2 C1 C6 120.5(2)
C2 C1 S1 120.15(19)
C6 C1 S1 119.36(19)
C3 C2 C1 119.1(2)
C3 C2 H2 120.4
C1 C2 H2 120.4
C2 C3 C4 121.6(2)
C2 C3 H3 119.2
C4 C3 H3 119.2
C5 C4 C3 118.1(2)
C5 C4 C7 120.6(2)
C3 C4 C7 121.3(3)
C6 C5 C4 121.5(2)
C6 C5 H5 119.3
C4 C5 H5 119.3
C5 C6 C1 119.1(2)
C5 C6 H6 120.4
C1 C6 H6 120.4
C4 C7 H7A 109.5
C4 C7 H7B 109.5
H7A C7 H7B 109.5
C4 C7 H7C 109.5
H7A C7 H7C 109.5
H7B C7 H7C 109.5
C9 C8 C13 120.9(3)
C9 C8 H8 119.6
C13 C8 H8 119.6
C10 C9 C8 120.2(3)
C10 C9 H9 119.9
C8 C9 H9 119.9
C9 C10 C11 120.1(3)
C9 C10 H10 120.0
C11 C10 H10 120.0
C10 C11 C12 119.9(3)
C10 C11 H11 120.1
C12 C11 H11 120.1
C13 C12 C11 120.9(3)
C13 C12 H12 119.5
C11 C12 H12 119.5
C12 C13 C8 118.1(2)
C12 C13 C14 120.4(2)
C8 C13 C14 121.5(2)
N1 C14 C13 121.4(2)
N1 C14 C15 113.4(2)
C13 C14 C15 125.2(2)
C14 C15 C16 100.6(2)
C14 C15 H15A 111.7
C16 C15 H15A 111.7
C14 C15 H15B 111.7
C16 C15 H15B 111.7
H15A C15 H15B 109.4
O4 C16 C17 111.5(2)
O4 C16 C15 105.4(2)
C17 C16 C15 115.0(3)
O4 C16 H16 108.2
C17 C16 H16 108.2
C15 C16 H16 108.2
C16 C17 O3 109.1(2)
C16 C17 H17A 109.9
O3 C17 H17A 109.9
C16 C17 H17B 109.9
O3 C17 H17B 109.9
H17A C17 H17B 108.3

loop_
_geom_bond_atom_site_label_1
_geom_bond_atom_site_label_2
_geom_bond_distance
S1 O2 1.4244(19)
S1 O1 1.4249(19)
S1 O3 1.5739(18)
S1 C1 1.754(3)
N1 C14 1.270(3)
N1 O4 1.413(3)
O3 C17 1.461(3)
O4 C16 1.439(4)
C1 C2 1.385(3)
C1 C6 1.386(3)
C2 C3 1.375(3)
C2 H2 0.9300
C3 C4 1.387(4)
C3 H3 0.9300
C4 C5 1.383(4)
C4 C7 1.505(4)
C5 C6 1.378(4)
C5 H5 0.9300
C6 H6 0.9300
C7 H7A 0.9600
C7 H7B 0.9600
C7 H7C 0.9600
C8 C9 1.379(4)
C8 C13 1.394(4)
C8 H8 0.9300
C9 C10 1.370(4)
C9 H9 0.9300
C10 C11 1.375(4)
C10 H10 0.9300
C11 C12 1.387(4)
C11 H11 0.9300
C12 C13 1.384(4)
C12 H12 0.9300
C13 C14 1.465(4)
C14 C15 1.498(4)
C15 C16 1.513(4)
C15 H15A 0.9700
C15 H15B 0.9700
C16 C17 1.445(4)
C16 H16 0.9800
C17 H17A 0.9700
C17 H17B 0.9700
